data_1535327
loop_
_publ_author_name
'Hirt, H.'
'Deiseroth, H.J.'

_publ_section_title
;
 The new polar intermetallic compound Na Ba Bi
;
_journal_name_full 'Zeitschrift fuer Anorganische und Allgemeine Chemie'
_journal_page_first 1357
_journal_page_last 1359
_journal_volume 630
_journal_year 2004
_chemical_formula_sum 'Ba Bi Na'
_chemical_name_systematic 'Na Ba Bi'
_space_group_IT_number 189
_symmetry_space_group_name_Hall 'P -6 -2'
_symmetry_space_group_name_H-M 'P -6 2 m'
_cell_angle_alpha 90
_cell_angle_beta 90
_cell_angle_gamma 120
_cell_formula_units_Z 3
_cell_length_a 8.591
_cell_length_b 8.591
_cell_length_c 5.091
_cell_volume 325.403
_citation_journal_id_ASTM ZAACAB
_cod_data_source_file Hirt_ZAACAB_2004_1459.cif
_cod_data_source_block Ba1Bi1Na1
_cod_original_cell_volume 325.4027
_cod_original_formula_sum 'Ba1 Bi1 Na1'
_cod_database_code 1535327

loop_
_symmetry_equiv_pos_as_xyz
x,y,z
-x+y,-x,-z
-y,x-y,z
x,y,-z
-x+y,-x,z
-y,x-y,-z
y,x,z
x-y,-y,-z
-x,-x+y,z
y,x,-z
x-y,-y,z
-x,-x+y,-z

loop_
_atom_site_label
_atom_site_type_symbol
_atom_site_fract_x
_atom_site_fract_y
_atom_site_fract_z
_atom_site_occupancy
_atom_site_U_iso_or_equiv
Ba1 Ba+2 1.4195 0 0 1 0.0
Bi2 Bi-3 1 0 0 1 0.0
Na1 Na+1 1.241 0.241 -0.5 1 0.0
Bi1 Bi-3 0.6667 0.3333 0.5 1 0.0
